data_7023266
loop_
_publ_author_name
'Weber, Lothar'
'Kahlert, Jan'
'Brockhinke, Regina'
'B\"ohling, Lena'
'Halama, Johannes'
'Brockhinke, Andreas'
'Stammler, Hans-Georg'
'Neumann, Beate'
'Nervi, Carlo'
'Harder, Rachel A.'
'Fox, Mark A.'

_publ_section_title
;
 C,C'-bis(benzodiazaborolyl)dicarba-closo-dodecaboranes: synthesis,
 structures, photophysics and electrochemistry.
;
_journal_issue 30
_journal_name_full 'Dalton transactions (Cambridge, England : 2003)'
_journal_page_first 10982
_journal_page_last 10996
_journal_paper_doi 10.1039/c3dt51125a
_journal_volume 42
_journal_year 2013
_chemical_formula_moiety '    C22 H38 B12 N4, C H2 Cl2 '
_chemical_formula_sum 'C23 H40 B12 Cl2 N4'
_chemical_formula_weight 573.21
_chemical_name_systematic ?
_space_group_IT_number 15
_symmetry_cell_setting monoclinic
_symmetry_space_group_name_Hall '-C 2yc'
_symmetry_space_group_name_H-M 'C 1 2/c 1'
_atom_sites_solution_hydrogens geom
_atom_sites_solution_primary direct
_atom_sites_solution_secondary difmap
_audit_creation_method SHELXL-97
_cell_angle_alpha 90.00
_cell_angle_beta 111.5852(12)
_cell_angle_gamma 90.00
_cell_formula_units_Z 8
_cell_length_a 34.6741(8)
_cell_length_b 9.9071(2)
_cell_length_c 19.1591(3)
_cell_measurement_reflns_used 24205
_cell_measurement_temperature 100(2)
_cell_measurement_theta_max 27.485
_cell_measurement_theta_min 2.910
_cell_volume 6120.0(2)
_computing_cell_refinement 'HKL Scalepack (Otwinowski & Minor 1997)'
_computing_data_collection 'Collect, Bruker AXS, 2004'
_computing_data_reduction 'Denzo and Scalepack (Otwinowski & Minor, 1997)'
_computing_molecular_graphics 'SHELXTL-PLUS (1990)'
_computing_publication_material 'SHELXL-97 (Sheldrick, 1997)'
_computing_structure_refinement 'SHELXL-97 (Sheldrick, 1997)'
_computing_structure_solution 'SHELXS-97 (Sheldrick, 1990)'
_diffrn_ambient_temperature 100(2)
_diffrn_measured_fraction_theta_full 0.997
_diffrn_measured_fraction_theta_max 0.997
_diffrn_measurement_device_type KappaCCD
_diffrn_measurement_method CCD
_diffrn_radiation_monochromator graphite
_diffrn_radiation_source 'fine-focus sealed tube'
_diffrn_radiation_type MoK\a
_diffrn_radiation_wavelength 0.71073
_diffrn_reflns_av_R_equivalents 0.042
_diffrn_reflns_av_sigmaI/netI 0.0361
_diffrn_reflns_limit_h_max 44
_diffrn_reflns_limit_h_min -44
_diffrn_reflns_limit_k_max 12
_diffrn_reflns_limit_k_min -12
_diffrn_reflns_limit_l_max 24
_diffrn_reflns_limit_l_min -24
_diffrn_reflns_number 40700
_diffrn_reflns_theta_full 27.49
_diffrn_reflns_theta_max 27.49
_diffrn_reflns_theta_min 2.97
_exptl_absorpt_coefficient_mu 0.236
_exptl_absorpt_correction_T_max 0.9814
_exptl_absorpt_correction_T_min 0.9544
_exptl_absorpt_correction_type multi-scan
_exptl_absorpt_process_details 'Denzo and Scalepack (Otwinowski & Minor, 1997)'
_exptl_crystal_colour Colourless
_exptl_crystal_density_diffrn 1.244
_exptl_crystal_density_method 'not measured'
_exptl_crystal_description fragme
_exptl_crystal_F_000 2400
_exptl_crystal_size_max 0.20
_exptl_crystal_size_mid 0.16
_exptl_crystal_size_min 0.08
_refine_diff_density_max 0.525
_refine_diff_density_min -0.795
_refine_diff_density_rms 0.053
_refine_ls_extinction_method none
_refine_ls_goodness_of_fit_ref 1.035
_refine_ls_hydrogen_treatment refall
_refine_ls_matrix_type full
_refine_ls_number_parameters 530
_refine_ls_number_reflns 7007
_refine_ls_number_restraints 0
_refine_ls_restrained_S_all 1.035
_refine_ls_R_factor_all 0.0544
_refine_ls_R_factor_gt 0.0405
_refine_ls_shift/su_max 0.000
_refine_ls_shift/su_mean 0.000
_refine_ls_structure_factor_coef Fsqd
_refine_ls_weighting_details 'calc w=1/[\s^2^(Fo^2^)+(0.0521P)^2^+4.2494P] where P=(Fo^2^+2Fc^2^)/3'
_refine_ls_weighting_scheme calc
_refine_ls_wR_factor_gt 0.1000
_refine_ls_wR_factor_ref 0.1078
_reflns_number_gt 5643
_reflns_number_total 7007
_reflns_threshold_expression >2sigma(I)
_cod_data_source_file c3dt51125a.txt
_cod_data_source_block compound16
_cod_depositor_comments
;
The following automatic conversions were performed:

'_symmetry_cell_setting' value 'Monoclinic' changed to 'monoclinic'
according to /home/saulius/struct/CIF-dictionaries/cif_core.dic
dictionary named 'cif_core.dic' version 2.4.2 from 2011-04-26.

Automatic conversion script
Id: cif_fix_values 1891 2012-01-12 08:04:46Z andrius 
;
_cod_original_sg_symbol_H-M 'C 2/c'
_cod_database_code 7023266

loop_
_symmetry_equiv_pos_as_xyz
'x, y, z'
'-x, y, -z+1/2'
'x+1/2, y+1/2, z'
'-x+1/2, y+1/2, -z+1/2'
'-x, -y, -z'
'x, -y, z-1/2'
'-x+1/2, -y+1/2, -z'
'x+1/2, -y+1/2, z-1/2'

loop_
_atom_site_label
_atom_site_type_symbol
_atom_site_fract_x
_atom_site_fract_y
_atom_site_fract_z
_atom_site_U_iso_or_equiv
_atom_site_adp_type
_atom_site_occupancy
_atom_site_symmetry_multiplicity
_atom_site_calc_flag
N1 N 0.07533(3) 0.02570(11) 0.06286(6) 0.0163(2) Uani 1 1 d
N2 N 0.07691(3) 0.17247(12) 0.15718(6) 0.0175(2) Uani 1 1 d
N3 N 0.19376(3) 0.26512(12) 0.18833(6) 0.0186(2) Uani 1 1 d
N4 N 0.16537(3) 0.45487(12) 0.22018(6) 0.0186(2) Uani 1 1 d
B1 B 0.08081(4) 0.16494(16) 0.08512(8) 0.0165(3) Uani 1 1 d
B2 B 0.16311(5) 0.36801(16) 0.15855(9) 0.0179(3) Uani 1 1 d
B3 B 0.08286(5) 0.45117(16) 0.05710(9) 0.0183(3) Uani 1 1 d
H3 H 0.0728(5) 0.4726(16) 0.1039(9) 0.020(4) Uiso 1 1 d
B4 B 0.04850(5) 0.37865(16) -0.02664(9) 0.0196(3) Uani 1 1 d
H4 H 0.0175(5) 0.3538(17) -0.0290(9) 0.027(4) Uiso 1 1 d
B5 B 0.07729(5) 0.26511(17) -0.05897(8) 0.0199(3) Uani 1 1 d
H5 H 0.0645(5) 0.1720(17) -0.0833(8) 0.022(4) Uiso 1 1 d
B6 B 0.12930(5) 0.26611(16) 0.00588(8) 0.0190(3) Uani 1 1 d
H6 H 0.1453(5) 0.1739(16) 0.0196(8) 0.016(4) Uiso 1 1 d
B7 B 0.12106(5) 0.54552(16) 0.03639(9) 0.0207(3) Uani 1 1 d
H7 H 0.1360(5) 0.6282(17) 0.0720(9) 0.024(4) Uiso 1 1 d
B8 B 0.06878(5) 0.54281(17) -0.02760(9) 0.0218(3) Uani 1 1 d
H8 H 0.0503(5) 0.6281(17) -0.0355(9) 0.022(4) Uiso 1 1 d
B9 B 0.06541(5) 0.42649(17) -0.10046(9) 0.0227(3) Uani 1 1 d
H9 H 0.0426(5) 0.4377(17) -0.1589(9) 0.024(4) Uiso 1 1 d
B10 B 0.11579(5) 0.35547(17) -0.07982(9) 0.0227(3) Uani 1 1 d
H10 H 0.1265(5) 0.3184(17) -0.1226(9) 0.025(4) Uiso 1 1 d
B11 B 0.15015(5) 0.42980(17) 0.00451(9) 0.0211(3) Uani 1 1 d
H11 H 0.1826(5) 0.4396(17) 0.0207(9) 0.024(4) Uiso 1 1 d
B12 B 0.11030(5) 0.52969(17) -0.06142(9) 0.0233(3) Uani 1 1 d
H12 H 0.1179(5) 0.6084(18) -0.0920(10) 0.030(5) Uiso 1 1 d
C1 C 0.06714(4) -0.04685(14) 0.11866(7) 0.0174(3) Uani 1 1 d
C2 C 0.05823(4) -0.18289(15) 0.12202(8) 0.0198(3) Uani 1 1 d
H2 H 0.0573(5) -0.2432(17) 0.0820(9) 0.024(4) Uiso 1 1 d
C3 C 0.04990(5) -0.22769(16) 0.18400(8) 0.0233(3) Uani 1 1 d
H3A H 0.0426(5) -0.3206(18) 0.1862(9) 0.023(4) Uiso 1 1 d
C4 C 0.05111(5) -0.13901(16) 0.24113(8) 0.0244(3) Uani 1 1 d
H4A H 0.0440(5) -0.1730(17) 0.2840(9) 0.024(4) Uiso 1 1 d
C5 C 0.06035(4) -0.00293(16) 0.23821(8) 0.0225(3) Uani 1 1 d
H5A H 0.0612(5) 0.0579(18) 0.2774(10) 0.029(4) Uiso 1 1 d
C6 C 0.06824(4) 0.04257(14) 0.17593(7) 0.0182(3) Uani 1 1 d
C7 C 0.07774(4) -0.04942(14) -0.00133(7) 0.0180(3) Uani 1 1 d
H7A H 0.0951(5) -0.0007(16) -0.0218(8) 0.015(4) Uiso 1 1 d
H7B H 0.0918(5) -0.1367(16) 0.0168(8) 0.016(4) Uiso 1 1 d
C8 C 0.03537(5) -0.07699(16) -0.06132(8) 0.0228(3) Uani 1 1 d
H8A H 0.0211(5) 0.0068(19) -0.0819(9) 0.029(4) Uiso 1 1 d
H8B H 0.0390(5) -0.1342(18) -0.1015(10) 0.027(4) Uiso 1 1 d
H8C H 0.0169(5) -0.1305(18) -0.0426(10) 0.031(5) Uiso 1 1 d
C9 C 0.07898(5) 0.28320(15) 0.20933(8) 0.0213(3) Uani 1 1 d
H9A H 0.0940(5) 0.2483(17) 0.2613(9) 0.024(4) Uiso 1 1 d
H9B H 0.0964(5) 0.3544(16) 0.2007(8) 0.017(4) Uiso 1 1 d
C10 C 0.03645(5) 0.33777(18) 0.20007(10) 0.0298(4) Uani 1 1 d
H10A H 0.0179(6) 0.266(2) 0.2059(10) 0.038(5) Uiso 1 1 d
H10B H 0.0385(6) 0.408(2) 0.2372(11) 0.044(5) Uiso 1 1 d
H10C H 0.0220(6) 0.3781(19) 0.1507(11) 0.037(5) Uiso 1 1 d
C11 C 0.21193(4) 0.28437(14) 0.26618(8) 0.0197(3) Uani 1 1 d
C12 C 0.24159(4) 0.20765(16) 0.32063(8) 0.0235(3) Uani 1 1 d
H12A H 0.2524(5) 0.1254(17) 0.3081(9) 0.021(4) Uiso 1 1 d
C13 C 0.25396(5) 0.25027(17) 0.39493(8) 0.0265(3) Uani 1 1 d
H13A H 0.2756(5) 0.1965(18) 0.4333(9) 0.028(4) Uiso 1 1 d
C14 C 0.23692(5) 0.36477(17) 0.41405(8) 0.0265(3) Uani 1 1 d
H14A H 0.2461(5) 0.3923(18) 0.4659(10) 0.030(5) Uiso 1 1 d
C15 C 0.20717(5) 0.44162(16) 0.35992(8) 0.0234(3) Uani 1 1 d
H15A H 0.1956(5) 0.5190(18) 0.3739(9) 0.023(4) Uiso 1 1 d
C16 C 0.19484(4) 0.40004(14) 0.28549(8) 0.0194(3) Uani 1 1 d
C17 C 0.20886(4) 0.15361(15) 0.15495(8) 0.0215(3) Uani 1 1 d
H17A H 0.2048(5) 0.1776(17) 0.1027(9) 0.021(4) Uiso 1 1 d
H17B H 0.2396(5) 0.1467(16) 0.1834(9) 0.019(4) Uiso 1 1 d
C18 C 0.18867(5) 0.01950(16) 0.15961(10) 0.0264(3) Uani 1 1 d
H18A H 0.1586(6) 0.0235(19) 0.1352(10) 0.035(5) Uiso 1 1 d
H18B H 0.1996(6) -0.050(2) 0.1385(10) 0.038(5) Uiso 1 1 d
H18C H 0.1932(5) -0.0002(19) 0.2117(11) 0.035(5) Uiso 1 1 d
C19 C 0.14234(4) 0.57590(15) 0.22649(8) 0.0209(3) Uani 1 1 d
H19A H 0.1180(5) 0.5833(16) 0.1820(9) 0.018(4) Uiso 1 1 d
H19B H 0.1318(5) 0.5586(17) 0.2678(9) 0.022(4) Uiso 1 1 d
C20 C 0.16704(5) 0.70605(16) 0.23820(9) 0.0263(3) Uani 1 1 d
H20A H 0.1775(5) 0.7196(19) 0.1960(10) 0.035(5) Uiso 1 1 d
H20B H 0.1486(6) 0.782(2) 0.2371(10) 0.035(5) Uiso 1 1 d
H20C H 0.1909(6) 0.7035(18) 0.2872(10) 0.032(5) Uiso 1 1 d
C21 C 0.08850(4) 0.28531(14) 0.03592(7) 0.0167(3) Uani 1 1 d
C22 C 0.13180(4) 0.38608(13) 0.07348(7) 0.0172(3) Uani 1 1 d
Cl1 Cl 0.213847(15) -0.12077(5) 0.42882(3) 0.04936(14) Uani 1 1 d
Cl2 Cl 0.157869(14) 0.10480(5) 0.42017(3) 0.04001(12) Uani 1 1 d
C23 C 0.17129(6) -0.0249(2) 0.37074(11) 0.0375(4) Uani 1 1 d
H23A H 0.1474(7) -0.081(2) 0.3530(12) 0.052(6) Uiso 1 1 d
H23B H 0.1793(6) 0.018(2) 0.3325(11) 0.046(6) Uiso 1 1 d

loop_
_atom_site_aniso_label
_atom_site_aniso_U_11
_atom_site_aniso_U_22
_atom_site_aniso_U_33
_atom_site_aniso_U_23
_atom_site_aniso_U_13
_atom_site_aniso_U_12
N1 0.0177(5) 0.0166(6) 0.0154(5) 0.0005(4) 0.0070(4) -0.0006(4)
N2 0.0197(6) 0.0173(6) 0.0160(5) -0.0013(4) 0.0072(4) -0.0020(5)
N3 0.0188(6) 0.0173(6) 0.0198(6) -0.0014(5) 0.0070(4) -0.0009(5)
N4 0.0181(6) 0.0178(6) 0.0190(6) -0.0017(5) 0.0058(4) -0.0006(4)
B1 0.0144(7) 0.0179(7) 0.0164(7) 0.0003(6) 0.0046(5) -0.0003(6)
B2 0.0177(7) 0.0165(7) 0.0212(7) -0.0018(6) 0.0091(6) -0.0028(6)
B3 0.0192(7) 0.0155(7) 0.0196(7) -0.0005(6) 0.0063(6) 0.0003(6)
B4 0.0216(8) 0.0178(8) 0.0174(7) -0.0004(6) 0.0050(6) -0.0006(6)
B5 0.0261(8) 0.0184(8) 0.0152(7) -0.0004(6) 0.0076(6) -0.0013(6)
B6 0.0235(8) 0.0173(8) 0.0187(7) -0.0020(6) 0.0109(6) -0.0009(6)
B7 0.0250(8) 0.0148(7) 0.0221(8) 0.0000(6) 0.0086(6) 0.0000(6)
B8 0.0256(8) 0.0172(8) 0.0199(7) 0.0010(6) 0.0053(6) 0.0003(6)
B9 0.0304(9) 0.0178(8) 0.0188(7) 0.0020(6) 0.0078(6) -0.0010(7)
B10 0.0321(9) 0.0196(8) 0.0194(8) 0.0016(6) 0.0130(7) -0.0014(7)
B11 0.0245(8) 0.0186(8) 0.0231(8) 0.0000(6) 0.0122(6) -0.0023(6)
B12 0.0315(9) 0.0173(8) 0.0217(8) 0.0021(6) 0.0105(7) -0.0026(7)
C1 0.0151(6) 0.0199(7) 0.0166(6) 0.0025(5) 0.0051(5) 0.0011(5)
C2 0.0185(7) 0.0187(7) 0.0224(7) 0.0022(6) 0.0077(5) 0.0007(5)
C3 0.0220(7) 0.0210(8) 0.0259(7) 0.0067(6) 0.0077(6) -0.0012(6)
C4 0.0233(7) 0.0301(8) 0.0202(7) 0.0075(6) 0.0087(6) -0.0014(6)
C5 0.0230(7) 0.0271(8) 0.0173(7) 0.0004(6) 0.0073(5) -0.0022(6)
C6 0.0162(6) 0.0201(7) 0.0173(6) 0.0013(5) 0.0049(5) -0.0007(5)
C7 0.0217(7) 0.0154(7) 0.0185(6) -0.0011(5) 0.0092(5) 0.0001(5)
C8 0.0250(8) 0.0201(7) 0.0208(7) -0.0020(6) 0.0056(6) -0.0032(6)
C9 0.0260(7) 0.0219(7) 0.0166(7) -0.0058(6) 0.0087(6) -0.0047(6)
C10 0.0313(8) 0.0305(9) 0.0336(9) -0.0118(7) 0.0191(7) -0.0042(7)
C11 0.0193(7) 0.0200(7) 0.0202(7) 0.0000(5) 0.0078(5) -0.0044(5)
C12 0.0197(7) 0.0226(8) 0.0273(7) 0.0038(6) 0.0076(6) -0.0016(6)
C13 0.0233(7) 0.0290(8) 0.0242(7) 0.0073(6) 0.0054(6) -0.0044(6)
C14 0.0268(8) 0.0339(9) 0.0180(7) 0.0010(6) 0.0073(6) -0.0087(6)
C15 0.0238(7) 0.0262(8) 0.0215(7) -0.0027(6) 0.0099(6) -0.0049(6)
C16 0.0174(6) 0.0202(7) 0.0204(7) 0.0004(5) 0.0069(5) -0.0032(5)
C17 0.0202(7) 0.0199(7) 0.0255(7) -0.0022(6) 0.0096(6) 0.0032(6)
C18 0.0256(8) 0.0190(8) 0.0343(9) -0.0033(6) 0.0107(7) 0.0014(6)
C19 0.0194(7) 0.0207(7) 0.0221(7) -0.0054(6) 0.0072(6) 0.0008(6)
C20 0.0242(8) 0.0209(8) 0.0317(8) -0.0066(6) 0.0078(6) -0.0008(6)
C21 0.0184(6) 0.0152(6) 0.0161(6) -0.0026(5) 0.0059(5) -0.0015(5)
C22 0.0192(6) 0.0148(6) 0.0194(6) -0.0018(5) 0.0093(5) -0.0021(5)
Cl1 0.0372(3) 0.0443(3) 0.0575(3) -0.0174(2) 0.0067(2) 0.0030(2)
Cl2 0.0369(2) 0.0366(2) 0.0522(3) -0.01252(19) 0.0231(2) -0.00496(18)
C23 0.0383(10) 0.0371(10) 0.0389(10) -0.0076(8) 0.0162(8) -0.0022(8)

loop_
_atom_type_symbol
_atom_type_description
_atom_type_scat_dispersion_real
_atom_type_scat_dispersion_imag
_atom_type_scat_source
C C 0.0033 0.0016 'International Tables Vol C Tables 4.2.6.8 and 6.1.1.4'
H H 0.0000 0.0000 'International Tables Vol C Tables 4.2.6.8 and 6.1.1.4'
B B 0.0013 0.0007 'International Tables Vol C Tables 4.2.6.8 and 6.1.1.4'
Cl Cl 0.1484 0.1585 'International Tables Vol C Tables 4.2.6.8 and 6.1.1.4'
N N 0.0061 0.0033 'International Tables Vol C Tables 4.2.6.8 and 6.1.1.4'

loop_
_geom_angle_atom_site_label_1
_geom_angle_atom_site_label_2
_geom_angle_atom_site_label_3
_geom_angle
C1 N1 B1 107.95(11)
C1 N1 C7 118.02(11)
B1 N1 C7 134.01(11)
C6 N2 B1 107.70(11)
C6 N2 C9 118.32(11)
B1 N2 C9 133.95(12)
C11 N3 B2 107.72(11)
C11 N3 C17 118.26(12)
B2 N3 C17 134.01(12)
C16 N4 B2 107.60(11)
C16 N4 C19 118.84(11)
B2 N4 C19 133.45(12)
N1 B1 N2 106.62(12)
N1 B1 C21 124.95(12)
N2 B1 C21 128.41(12)
N3 B2 N4 106.88(12)
N3 B2 C22 127.68(12)
N4 B2 C22 125.43(13)
C21 B3 C22 59.91(8)
C21 B3 B4 59.55(8)
C22 B3 B4 107.60(11)
C21 B3 B8 106.94(11)
C22 B3 B8 106.21(11)
B4 B3 B8 60.44(9)
C21 B3 B7 106.87(11)
C22 B3 B7 58.44(8)
B4 B3 B7 108.69(11)
B8 B3 B7 60.12(9)
C21 B3 H3 118.4(8)
C22 B3 H3 120.6(8)
B4 B3 H3 120.8(8)
B8 B3 H3 126.1(8)
B7 B3 H3 124.5(8)
C21 B4 B5 59.23(8)
C21 B4 B3 59.05(8)
B5 B4 B3 107.45(11)
C21 B4 B8 106.09(11)
B5 B4 B8 107.66(11)
B3 B4 B8 59.86(9)
C21 B4 B9 106.12(11)
B5 B4 B9 59.75(9)
B3 B4 B9 107.72(11)
B8 B4 B9 60.06(9)
C21 B4 H4 115.9(9)
B5 B4 H4 121.3(9)
B3 B4 H4 117.3(9)
B8 B4 H4 126.7(9)
B9 B4 H4 129.5(9)
C21 B5 B4 59.49(8)
C21 B5 B9 107.11(11)
B4 B5 B9 60.75(9)
C21 B5 B10 106.43(11)
B4 B5 B10 109.18(11)
B9 B5 B10 60.72(10)
C21 B5 B6 58.96(8)
B4 B5 B6 108.17(11)
B9 B5 B6 108.60(12)
B10 B5 B6 59.92(9)
C21 B5 H5 117.5(8)
B4 B5 H5 120.8(9)
B9 B5 H5 127.1(9)
B10 B5 H5 125.0(8)
B6 B5 H5 118.0(9)
C21 B6 C22 59.81(8)
C21 B6 B10 106.57(11)
C22 B6 B10 105.85(11)
C21 B6 B5 59.11(8)
C22 B6 B5 106.58(11)
B10 B6 B5 59.95(9)
C21 B6 B11 107.00(11)
C22 B6 B11 58.55(8)
B10 B6 B11 60.05(9)
B5 B6 B11 107.97(11)
C21 B6 H6 115.8(8)
C22 B6 H6 122.2(8)
B10 B6 H6 127.0(8)
B5 B6 H6 118.5(8)
B11 B6 H6 128.0(8)
C22 B7 B8 106.44(11)
C22 B7 B11 58.95(8)
B8 B7 B11 108.49(11)
C22 B7 B12 106.54(11)
B8 B7 B12 60.39(9)
B11 B7 B12 60.42(9)
C22 B7 B3 59.37(9)
B8 B7 B3 59.47(9)
B11 B7 B3 107.50(11)
B12 B7 B3 107.67(11)
C22 B7 H7 117.4(9)
B8 B7 H7 125.7(9)
B11 B7 H7 120.7(9)
B12 B7 H7 127.2(9)
B3 B7 H7 119.0(9)
B3 B8 B4 59.70(9)
B3 B8 B7 60.40(9)
B4 B8 B7 108.33(11)
B3 B8 B9 107.71(11)
B4 B8 B9 60.20(9)
B7 B8 B9 107.88(12)
B3 B8 B12 107.99(11)
B4 B8 B12 108.20(12)
B7 B8 B12 59.86(9)
B9 B8 B12 59.87(9)
B3 B8 H8 120.0(9)
B4 B8 H8 121.4(9)
B7 B8 H8 120.5(9)
B9 B8 H8 123.6(9)
B12 B8 H8 122.9(9)
B5 B9 B8 107.22(11)
B5 B9 B12 107.92(12)
B8 B9 B12 60.26(9)
B5 B9 B4 59.50(9)
B8 B9 B4 59.74(9)
B12 B9 B4 108.13(11)
B5 B9 B10 59.78(9)
B8 B9 B10 107.72(11)
B12 B9 B10 60.06(10)
B4 B9 B10 107.44(11)
B5 B9 H9 120.3(9)
B8 B9 H9 122.8(9)
B12 B9 H9 123.6(9)
B4 B9 H9 120.3(8)
B10 B9 H9 122.4(8)
B6 B10 B5 60.13(9)
B6 B10 B11 60.24(9)
B5 B10 B11 108.27(11)
B6 B10 B12 108.14(11)
B5 B10 B12 107.47(12)
B11 B10 B12 60.29(9)
B6 B10 B9 107.79(11)
B5 B10 B9 59.49(9)
B11 B10 B9 108.18(11)
B12 B10 B9 59.78(9)
B6 B10 H10 119.1(9)
B5 B10 H10 119.8(9)
B11 B10 H10 121.8(9)
B12 B10 H10 124.7(9)
B9 B10 H10 123.1(9)
C22 B11 B10 106.29(11)
C22 B11 B7 58.74(8)
B10 B11 B7 107.73(12)
C22 B11 B6 59.46(8)
B10 B11 B6 59.71(9)
B7 B11 B6 107.31(11)
C22 B11 B12 105.90(11)
B10 B11 B12 60.11(9)
B7 B11 B12 59.81(9)
B6 B11 B12 107.58(11)
C22 B11 H11 116.9(9)
B10 B11 H11 126.3(9)
B7 B11 H11 121.2(9)
B6 B11 H11 118.3(9)
B12 B11 H11 128.3(9)
B7 B12 B9 107.78(12)
B7 B12 B10 107.28(11)
B9 B12 B10 60.15(10)
B7 B12 B8 59.75(9)
B9 B12 B8 59.87(9)
B10 B12 B8 107.48(11)
B7 B12 B11 59.77(9)
B9 B12 B11 107.92(11)
B10 B12 B11 59.60(9)
B8 B12 B11 107.47(11)
B7 B12 H12 121.1(9)
B9 B12 H12 122.9(9)
B10 B12 H12 122.3(9)
B8 B12 H12 122.7(9)
B11 B12 H12 120.7(9)
C2 C1 C6 121.32(12)
C2 C1 N1 130.08(12)
C6 C1 N1 108.59(12)
C1 C2 C3 117.88(14)
C1 C2 H2 120.4(10)
C3 C2 H2 121.7(10)
C4 C3 C2 120.87(14)
C4 C3 H3A 120.3(10)
C2 C3 H3A 118.8(10)
C5 C4 C3 121.37(13)
C5 C4 H4A 119.3(10)
C3 C4 H4A 119.3(10)
C4 C5 C6 117.94(14)
C4 C5 H5A 121.4(11)
C6 C5 H5A 120.7(11)
C5 C6 N2 130.26(13)
C5 C6 C1 120.61(13)
N2 C6 C1 109.11(11)
N1 C7 C8 112.82(11)
N1 C7 H7A 109.0(9)
C8 C7 H7A 111.0(9)
N1 C7 H7B 108.7(8)
C8 C7 H7B 108.8(9)
H7A C7 H7B 106.4(13)
C7 C8 H8A 111.0(10)
C7 C8 H8B 108.8(10)
H8A C8 H8B 111.2(14)
C7 C8 H8C 113.2(10)
H8A C8 H8C 107.7(14)
H8B C8 H8C 104.9(14)
N2 C9 C10 112.60(12)
N2 C9 H9A 107.3(10)
C10 C9 H9A 111.6(9)
N2 C9 H9B 107.6(9)
C10 C9 H9B 110.8(9)
H9A C9 H9B 106.8(13)
C9 C10 H10A 111.8(11)
C9 C10 H10B 111.1(12)
H10A C10 H10B 107.9(15)
C9 C10 H10C 112.8(11)
H10A C10 H10C 106.3(15)
H10B C10 H10C 106.6(16)
C12 C11 C16 121.13(13)
C12 C11 N3 129.97(13)
C16 C11 N3 108.90(12)
C11 C12 C13 117.76(14)
C11 C12 H12A 121.6(10)
C13 C12 H12A 120.6(10)
C14 C13 C12 121.09(14)
C14 C13 H13A 121.5(10)
C12 C13 H13A 117.4(10)
C13 C14 C15 121.42(14)
C13 C14 H14A 119.4(11)
C15 C14 H14A 119.2(11)
C14 C15 C16 117.79(15)
C14 C15 H15A 120.5(10)
C16 C15 H15A 121.7(10)
C15 C16 C11 120.81(13)
C15 C16 N4 130.41(14)
C11 C16 N4 108.76(12)
N3 C17 C18 112.77(12)
N3 C17 H17A 108.7(10)
C18 C17 H17A 111.9(10)
N3 C17 H17B 107.0(9)
C18 C17 H17B 109.1(9)
H17A C17 H17B 107.2(12)
C17 C18 H18A 111.8(11)
C17 C18 H18B 110.1(12)
H18A C18 H18B 110.6(16)
C17 C18 H18C 109.4(11)
H18A C18 H18C 104.0(15)
H18B C18 H18C 110.8(16)
N4 C19 C20 114.26(12)
N4 C19 H19A 108.5(9)
C20 C19 H19A 109.3(10)
N4 C19 H19B 107.0(10)
C20 C19 H19B 112.3(9)
H19A C19 H19B 105.1(13)
C19 C20 H20A 110.1(11)
C19 C20 H20B 108.5(11)
H20A C20 H20B 107.8(15)
C19 C20 H20C 110.2(11)
H20A C20 H20C 109.8(14)
H20B C20 H20C 110.4(15)
B1 C21 B3 120.93(11)
B1 C21 B6 116.69(11)
B3 C21 B6 111.27(10)
B1 C21 C22 119.55(10)
B3 C21 C22 60.39(8)
B6 C21 C22 60.49(8)
B1 C21 B5 120.80(11)
B3 C21 B5 110.99(10)
B6 C21 B5 61.93(9)
C22 C21 B5 109.32(10)
B1 C21 B4 122.75(11)
B3 C21 B4 61.40(9)
B6 C21 B4 112.04(10)
C22 C21 B4 109.44(10)
B5 C21 B4 61.29(9)
B2 C22 B7 119.14(11)
B2 C22 B11 120.42(11)
B7 C22 B11 62.31(9)
B2 C22 C21 121.34(11)
B7 C22 C21 109.70(10)
B11 C22 C21 109.67(10)
B2 C22 B3 118.55(11)
B7 C22 B3 62.19(9)
B11 C22 B3 112.44(11)
C21 C22 B3 59.70(8)
B2 C22 B6 120.78(11)
B7 C22 B6 112.19(10)
B11 C22 B6 61.99(9)
C21 C22 B6 59.70(8)
B3 C22 B6 110.04(10)
Cl2 C23 Cl1 112.32(10)
Cl2 C23 H23A 104.6(13)
Cl1 C23 H23A 109.0(13)
Cl2 C23 H23B 106.9(12)
Cl1 C23 H23B 107.8(12)
H23A C23 H23B 116.3(18)

loop_
_geom_bond_atom_site_label_1
_geom_bond_atom_site_label_2
_geom_bond_distance
N1 C1 1.4011(17)
N1 B1 1.4358(19)
N1 C7 1.4660(17)
N2 C6 1.3982(18)
N2 B1 1.4379(18)
N2 C9 1.4677(18)
N3 C11 1.4024(18)
N3 B2 1.431(2)
N3 C17 1.4663(18)
N4 C16 1.4015(18)
N4 B2 1.4398(19)
N4 C19 1.4700(18)
B1 C21 1.602(2)
B2 C22 1.602(2)
B3 C21 1.721(2)
B3 C22 1.733(2)
B3 B4 1.762(2)
B3 B8 1.764(2)
B3 B7 1.781(2)
B3 H3 1.095(15)
B4 C21 1.730(2)
B4 B5 1.761(2)
B4 B8 1.775(2)
B4 B9 1.783(2)
B4 H4 1.086(17)
B5 C21 1.7252(19)
B5 B9 1.765(2)
B5 B10 1.771(2)
B5 B6 1.774(2)
B5 H5 1.055(17)
B6 C21 1.723(2)
B6 C22 1.736(2)
B6 B10 1.770(2)
B6 B11 1.780(2)
B6 H6 1.051(16)
B7 C22 1.716(2)
B7 B8 1.776(2)
B7 B11 1.777(2)
B7 B12 1.778(2)
B7 H7 1.070(17)
B8 B9 1.781(2)
B8 B12 1.788(2)
B8 H8 1.039(17)
B9 B12 1.781(2)
B9 B10 1.787(2)
B9 H9 1.114(16)
B10 B11 1.776(2)
B10 B12 1.786(2)
B10 H10 1.081(16)
B11 C22 1.720(2)
B11 B12 1.789(2)
B11 H11 1.056(16)
B12 H12 1.064(18)
C1 C2 1.390(2)
C1 C6 1.4000(19)
C2 C3 1.394(2)
C2 H2 0.964(17)
C3 C4 1.392(2)
C3 H3A 0.960(18)
C4 C5 1.392(2)
C4 H4A 0.998(16)
C5 C6 1.3934(19)
C5 H5A 0.954(18)
C7 C8 1.520(2)
C7 H7A 0.959(15)
C7 H7B 0.991(16)
C8 H8A 0.973(19)
C8 H8B 1.000(18)
C8 H8C 0.994(18)
C9 C10 1.519(2)
C9 H9A 1.001(17)
C9 H9B 0.981(16)
C10 H10A 0.99(2)
C10 H10B 0.98(2)
C10 H10C 0.98(2)
C11 C12 1.391(2)
C11 C16 1.401(2)
C12 C13 1.393(2)
C12 H12A 0.964(17)
C13 C14 1.389(2)
C13 H13A 0.990(18)
C14 C15 1.390(2)
C14 H14A 0.964(18)
C15 C16 1.392(2)
C15 H15A 0.947(18)
C17 C18 1.520(2)
C17 H17A 0.988(16)
C17 H17B 1.004(16)
C18 H18A 0.975(19)
C18 H18B 0.95(2)
C18 H18C 0.971(19)
C19 C20 1.518(2)
C19 H19A 0.956(16)
C19 H19B 1.002(16)
C20 H20A 1.011(19)
C20 H20B 0.981(19)
C20 H20C 0.998(18)
C21 C22 1.7246(19)
Cl1 C23 1.763(2)
Cl2 C23 1.7575(18)
C23 H23A 0.95(2)
C23 H23B 0.97(2)
